data_7217172
loop_
_publ_author_name
'Llano-Tom\'e, Francisco'
'Baz\'an, Bego\~na'
'Urtiaga, Miren-Karmele'
'Barandika, Gotzone'
'Lezama, Luis'
'Arriortua, Mar\'ia-Isabel'

_publ_section_title
;
 CuII--PDC-bpe frameworks (PDC = 2,5-pyridinedicarboxylate, bpe =
 1,2-di(4-pyridyl)ethylene): mapping of herringbone-type structures
;
_journal_issue 37
_journal_name_full CrystEngComm
_journal_page_first 8726
_journal_paper_doi 10.1039/C4CE00989D
_journal_volume 16
_journal_year 2014
_chemical_formula_moiety 'C13 H10 Cu N2 O5, O2 '
_chemical_formula_sum 'C13 H10 Cu N2 O7'
_chemical_formula_weight 369.77
_space_group_crystal_system monoclinic
_space_group_IT_number 14
_space_group_name_Hall '-P 2yn'
_space_group_name_H-M_alt 'P 1 21/n 1'
_symmetry_space_group_name_Hall '-P 2yn'
_symmetry_space_group_name_H-M 'P 1 21/n 1'
_atom_sites_solution_hydrogens geom
_atom_sites_solution_primary direct
_atom_sites_solution_secondary difmap
_audit_conform_dict_location ftp://ftp.iucr.org/pub/cif_core.dic
_audit_conform_dict_name cif_core.dic
_audit_conform_dict_version 2.4
_audit_creation_date 2014-04-10T11:26:11-00:00
_audit_creation_method 'WinGX routine CIF_UPDATE'
_cell_angle_alpha 90
_cell_angle_beta 93.037(3)
_cell_angle_gamma 90
_cell_formula_units_Z 4
_cell_length_a 11.3256(3)
_cell_length_b 8.9352(2)
_cell_length_c 15.1672(4)
_cell_measurement_reflns_used 4407
_cell_measurement_temperature 100(2)
_cell_measurement_theta_max 73.7561
_cell_measurement_theta_min 2.9152
_cell_measurement_wavelength 1.54184
_cell_volume 1532.71(7)
_computing_cell_refinement
;
        CrysAlisPro, Agilent Technologies,
        Version 1.171.35.11 (release 16-05-2011 CrysAlis171 .NET)
        (compiled May 16 2011,17:55:39)
;
_computing_data_collection
;
        CrysAlisPro, Agilent Technologies,
        Version 1.171.35.11 (release 16-05-2011 CrysAlis171 .NET)
        (compiled May 16 2011,17:55:39)
;
_computing_data_reduction
;
        CrysAlisPro, Agilent Technologies,
        Version 1.171.35.11 (release 16-05-2011 CrysAlis171 .NET)
        (compiled May 16 2011,17:55:39)
;
_computing_structure_refinement 'SHELXL-97 (Sheldrick, 1997)'
_diffrn_ambient_temperature 100(2)
_diffrn_detector_area_resol_mean 10.4023
_diffrn_measured_fraction_theta_full 0.998
_diffrn_measured_fraction_theta_max 0.998
_diffrn_measurement_device_type 'SuperNova, Single source at offset), Atlas'
_diffrn_measurement_method '\w scans'
_diffrn_orient_matrix_UB_11 -0.0249575
_diffrn_orient_matrix_UB_12 0.0352664
_diffrn_orient_matrix_UB_13 -0.0986537
_diffrn_orient_matrix_UB_21 -0.1311278
_diffrn_orient_matrix_UB_22 -0.0408416
_diffrn_orient_matrix_UB_23 0.0082853
_diffrn_orient_matrix_UB_31 -0.027237
_diffrn_orient_matrix_UB_32 0.1637626
_diffrn_orient_matrix_UB_33 0.0232743
_diffrn_radiation_monochromator graphite
_diffrn_radiation_type CuK\a
_diffrn_radiation_wavelength 1.54184
_diffrn_reflns_av_R_equivalents 0.0298
_diffrn_reflns_av_unetI/netI 0.0251
_diffrn_reflns_limit_h_max 13
_diffrn_reflns_limit_h_min -13
_diffrn_reflns_limit_k_max 10
_diffrn_reflns_limit_k_min -6
_diffrn_reflns_limit_l_max 18
_diffrn_reflns_limit_l_min -18
_diffrn_reflns_number 11213
_diffrn_reflns_theta_full 67.48
_diffrn_reflns_theta_max 67.48
_diffrn_reflns_theta_min 4.75
_diffrn_source 'fine-focus sealed tube'
_exptl_absorpt_coefficient_mu 2.38
_exptl_absorpt_correction_T_max 0.946
_exptl_absorpt_correction_T_min 0.845
_exptl_absorpt_correction_type analytical
_exptl_absorpt_process_details
;
        CrysAlisPro, Agilent Technologies,
        Version 1.171.35.11 (release 16-05-2011 CrysAlis171 .NET)
        (compiled May 16 2011,17:55:39)
Analytical numeric absorption correction using a multifaceted crystal
                        model based on expressions derived by R.C. Clark & J.S.
        (Clark, R. C. & Reid, J. S. (1995). Acta Cryst. A51, 887-897)
;
_exptl_crystal_colour green
_exptl_crystal_density_diffrn 1.602
_exptl_crystal_density_meas 1.61(5)
_exptl_crystal_density_method Flotation
_exptl_crystal_description prism
_exptl_crystal_F_000 748
_exptl_crystal_size_max 0.1162
_exptl_crystal_size_mid 0.0696
_exptl_crystal_size_min 0.0299
_refine_diff_density_max 0.911
_refine_diff_density_min -0.534
_refine_diff_density_rms 0.107
_refine_ls_extinction_method none
_refine_ls_goodness_of_fit_ref 1.014
_refine_ls_hydrogen_treatment mixed
_refine_ls_matrix_type full
_refine_ls_number_parameters 232
_refine_ls_number_reflns 2757
_refine_ls_number_restraints 3
_refine_ls_restrained_S_all 1.013
_refine_ls_R_factor_all 0.0542
_refine_ls_R_factor_gt 0.0481
_refine_ls_shift/su_max 0.001
_refine_ls_shift/su_mean 0
_refine_ls_structure_factor_coef Fsqd
_refine_ls_weighting_details 'calc w=1/[\s^2^(Fo^2^)+(0.0996P)^2^+1.9678P] where P=(Fo^2^+2Fc^2^)/3'
_refine_ls_weighting_scheme calc
_refine_ls_wR_factor_gt 0.1372
_refine_ls_wR_factor_ref 0.1445
_reflns_number_gt 2434
_reflns_number_total 2757
_reflns_threshold_expression >2sigma(I)
_cod_data_source_file c4ce00989d2.cif
_cod_data_source_block fll797
_cod_depositor_comments 'Adding full bibliography for 7217171--7217172.cif.'
_cod_database_code 7217172

loop_
_symmetry_equiv_pos_as_xyz
'x, y, z'
'-x+1/2, y+1/2, -z+1/2'
'-x, -y, -z'
'x-1/2, -y-1/2, z-1/2'

loop_
_atom_site_label
_atom_site_type_symbol
_atom_site_fract_x
_atom_site_fract_y
_atom_site_fract_z
_atom_site_U_iso_or_equiv
_atom_site_adp_type
_atom_site_occupancy
_atom_site_symmetry_multiplicity
_atom_site_calc_flag
_atom_site_refinement_flags
Cu1 Cu 0.02331(4) 0.68505(5) 0.81995(3) 0.0232(2) Uani 1 1 d .
C1 C 0.1231(3) 0.9711(4) 0.7485(2) 0.0266(7) Uani 1 1 d .
H1 H 0.1987 0.9248 0.7526 0.032 Uiso 1 1 calc R
C2 C 0.1121(3) 1.1110(3) 0.7088(2) 0.0268(7) Uani 1 1 d .
C3 C 0.0015(3) 1.1772(4) 0.7027(2) 0.0301(7) Uani 1 1 d .
H3 H -0.0099 1.2712 0.6743 0.036 Uiso 1 1 calc R
C4 C -0.0932(3) 1.1037(4) 0.7392(2) 0.0308(7) Uani 1 1 d .
H4 H -0.1693 1.1485 0.7376 0.037 Uiso 1 1 calc R
C5 C -0.0748(3) 0.9659(4) 0.7773(2) 0.0257(6) Uani 1 1 d .
C6 C -0.1684(3) 0.8753(4) 0.8203(2) 0.0277(7) Uani 1 1 d .
C7 C 0.2204(3) 1.1821(3) 0.6729(2) 0.0281(7) Uani 1 1 d .
C8 C -0.1043(3) 0.4319(4) 0.8955(2) 0.0335(7) Uani 1 1 d .
H8 H -0.1713 0.4929 0.8811 0.04 Uiso 1 1 calc R
C9 C -0.1216(4) 0.2927(4) 0.9337(3) 0.0376(8) Uani 1 1 d .
H9 H -0.1991 0.2608 0.9458 0.045 Uiso 1 1 calc R
C10 C -0.0243(4) 0.1996(4) 0.9543(2) 0.0347(8) Uani 1 1 d .
C11 C 0.0867(4) 0.2546(4) 0.9359(2) 0.0380(8) Uani 1 1 d .
H11 H 0.1552 0.1955 0.9485 0.046 Uiso 1 1 calc R
C12 C 0.0970(3) 0.3949(4) 0.8996(2) 0.0346(8) Uani 1 1 d .
H12 H 0.1738 0.4313 0.889 0.042 Uiso 1 1 calc R
C13 C -0.0419(4) 0.0513(4) 0.9935(2) 0.0385(8) Uani 1 1 d .
H13 H -0.119 0.0272 1.0109 0.046 Uiso 1 1 calc R
N1 N 0.0324(2) 0.8995(3) 0.78084(18) 0.0246(6) Uani 1 1 d .
N2 N 0.0028(3) 0.4832(3) 0.87824(18) 0.0291(6) Uani 1 1 d .
O1 O -0.13529(19) 0.7475(3) 0.85045(15) 0.0285(5) Uani 1 1 d .
O2 O -0.2690(2) 0.9257(3) 0.8245(2) 0.0420(6) Uani 1 1 d .
O3 O 0.3168(2) 1.1361(3) 0.71074(16) 0.0297(5) Uani 1 1 d .
O4 O 0.2109(2) 1.2733(3) 0.61200(17) 0.0385(6) Uani 1 1 d .
O1W O -0.0520(3) 0.6282(3) 0.68415(18) 0.0434(7) Uani 1 1 d D
H1B H -0.110(3) 0.574(4) 0.684(4) 0.065 Uiso 1 1 d D
H1A H 0.001(3) 0.590(5) 0.658(3) 0.065 Uiso 1 1 d D
O4W O 0.0988(10) 1.5304(8) 0.5600(4) 0.095(3) Uani 0.5 1 d P
O3W O -0.0841(9) 0.8733(11) 0.5538(6) 0.093(3) Uani 0.5 1 d P
O5W O -0.0245(10) 0.6538(12) 0.5061(7) 0.100(3) Uani 0.5 1 d P
O2W O 0.3396(5) 0.3205(10) 1.0200(4) 0.070(2) Uani 0.5 1 d P

loop_
_atom_site_aniso_label
_atom_site_aniso_U_11
_atom_site_aniso_U_22
_atom_site_aniso_U_33
_atom_site_aniso_U_23
_atom_site_aniso_U_13
_atom_site_aniso_U_12
Cu1 0.0223(3) 0.0159(3) 0.0313(3) 0.00124(16) -0.00009(19) -0.00073(15)
C1 0.0209(14) 0.0214(15) 0.0373(17) -0.0013(13) -0.0012(12) -0.0007(12)
C2 0.0264(16) 0.0213(15) 0.0322(16) -0.0018(12) -0.0027(12) -0.0012(12)
C3 0.0325(17) 0.0235(16) 0.0337(17) 0.0041(13) -0.0042(14) 0.0023(13)
C4 0.0234(15) 0.0290(17) 0.0396(18) 0.0030(14) -0.0036(13) 0.0064(13)
C5 0.0224(15) 0.0232(15) 0.0312(16) -0.0023(12) -0.0025(12) 0.0005(12)
C6 0.0257(16) 0.0251(16) 0.0320(16) -0.0016(13) -0.0004(12) 0.0012(13)
C7 0.0278(17) 0.0214(16) 0.0350(17) -0.0033(13) 0.0011(13) -0.0008(12)
C8 0.0411(19) 0.0240(16) 0.0357(18) 0.0000(14) 0.0049(14) -0.0021(14)
C9 0.050(2) 0.0239(17) 0.0402(19) 0.0001(14) 0.0103(16) -0.0065(15)
C10 0.059(2) 0.0200(16) 0.0256(16) -0.0004(13) 0.0028(15) -0.0044(15)
C11 0.054(2) 0.0245(17) 0.0350(18) 0.0061(14) -0.0057(16) 0.0000(15)
C12 0.0396(19) 0.0259(17) 0.0378(18) 0.0049(14) -0.0021(15) -0.0019(14)
C13 0.064(2) 0.0226(16) 0.0289(17) 0.0021(14) 0.0036(16) -0.0080(15)
N1 0.0218(12) 0.0182(12) 0.0336(14) -0.0009(10) -0.0016(10) 0.0000(10)
N2 0.0390(15) 0.0208(13) 0.0275(13) -0.0005(10) 0.0007(11) -0.0037(11)
O1 0.0254(11) 0.0242(12) 0.0359(12) 0.0003(9) 0.0019(9) -0.0012(9)
O2 0.0252(13) 0.0367(14) 0.0644(17) 0.0044(12) 0.0062(11) 0.0052(10)
O3 0.0249(11) 0.0200(11) 0.0443(13) -0.0009(10) 0.0013(9) -0.0014(9)
O4 0.0368(14) 0.0377(14) 0.0410(14) 0.0106(12) 0.0019(11) -0.0022(11)
O1W 0.0433(15) 0.0507(17) 0.0360(14) -0.0064(12) -0.0002(11) -0.0179(13)
O4W 0.197(10) 0.059(4) 0.033(3) 0.017(3) 0.047(4) 0.079(5)
O3W 0.103(7) 0.087(6) 0.087(6) -0.029(5) -0.001(5) 0.020(5)
O5W 0.105(7) 0.116(8) 0.078(6) 0.033(6) -0.005(5) -0.021(6)
O2W 0.022(3) 0.152(8) 0.036(3) 0.019(4) -0.006(2) -0.012(3)

loop_
_atom_type_symbol
_atom_type_description
_atom_type_scat_dispersion_real
_atom_type_scat_dispersion_imag
_atom_type_scat_source
C C 0.0181 0.0091 'International Tables Vol C Tables 4.2.6.8 and 6.1.1.4'
H H 0 0 'International Tables Vol C Tables 4.2.6.8 and 6.1.1.4'
N N 0.0311 0.018 'International Tables Vol C Tables 4.2.6.8 and 6.1.1.4'
O O 0.0492 0.0322 'International Tables Vol C Tables 4.2.6.8 and 6.1.1.4'
Cu Cu -1.9646 0.5888 'International Tables Vol C Tables 4.2.6.8 and 6.1.1.4'

loop_
_exptl_crystal_face_index_h
_exptl_crystal_face_index_k
_exptl_crystal_face_index_l
_exptl_crystal_face_perp_dist
-1 6 2 0.0313
-5 3 5 0.0318
4 -4 -5 0.0352
2 -5 -3 0.0361
-4 -4 4 0.0419
6 0 -6 0.0545
-5 1 -7 0.0199
-3 -3 -7 0.0236
4 1 7 0.01
5 -1 7 0.01
-6 3 -2 0.021
-6 -2 -4 0.0171
-3 3 -7 0.0315

loop_
_geom_angle_atom_site_label_1
_geom_angle_atom_site_label_2
_geom_angle_atom_site_label_3
_geom_angle
_geom_angle_site_symmetry_1
_geom_angle_site_symmetry_3
O3 Cu1 O1 176.48(9) 2_546 .
O3 Cu1 N1 94.64(10) 2_546 .
O1 Cu1 N1 81.98(10) . .
O3 Cu1 N2 91.96(11) 2_546 .
O1 Cu1 N2 91.28(11) . .
N1 Cu1 N2 170.25(11) . .
O3 Cu1 O1W 92.45(11) 2_546 .
O1 Cu1 O1W 88.43(11) . .
N1 Cu1 O1W 88.17(11) . .
N2 Cu1 O1W 98.73(11) . .
N1 C1 C2 122.7(3) . .
N1 C1 H1 118.6 . .
C2 C1 H1 118.6 . .
C3 C2 C1 118.2(3) . .
C3 C2 C7 123.2(3) . .
C1 C2 C7 118.6(3) . .
C2 C3 C4 119.0(3) . .
C2 C3 H3 120.5 . .
C4 C3 H3 120.5 . .
C5 C4 C3 119.1(3) . .
C5 C4 H4 120.4 . .
C3 C4 H4 120.4 . .
N1 C5 C4 121.8(3) . .
N1 C5 C6 113.4(3) . .
C4 C5 C6 124.7(3) . .
O2 C6 O1 124.3(3) . .
O2 C6 C5 120.0(3) . .
O1 C6 C5 115.8(3) . .
O4 C7 O3 126.2(3) . .
O4 C7 C2 120.6(3) . .
O3 C7 C2 113.3(3) . .
N2 C8 C9 122.6(4) . .
N2 C8 H8 118.7 . .
C9 C8 H8 118.7 . .
C8 C9 C10 119.8(4) . .
C8 C9 H9 120.1 . .
C10 C9 H9 120.1 . .
C11 C10 C9 117.0(3) . .
C11 C10 C13 122.9(4) . .
C9 C10 C13 120.2(4) . .
C12 C11 C10 119.9(4) . .
C12 C11 H11 120 . .
C10 C11 H11 120 . .
N2 C12 C11 122.9(4) . .
N2 C12 H12 118.5 . .
C11 C12 H12 118.5 . .
C13 C13 C10 124.8(5) 3_557 .
C13 C13 H13 117.6 3_557 .
C10 C13 H13 117.6 . .
C1 N1 C5 119.1(3) . .
C1 N1 Cu1 128.5(2) . .
C5 N1 Cu1 111.7(2) . .
C8 N2 C12 117.8(3) . .
C8 N2 Cu1 121.2(2) . .
C12 N2 Cu1 121.0(2) . .
C6 O1 Cu1 115.1(2) . .
C7 O3 Cu1 127.3(2) . 2_556
Cu1 O1W H1B 114(4) . .
Cu1 O1W H1A 107(4) . .
H1B O1W H1A 111(3) . .

loop_
_geom_bond_atom_site_label_1
_geom_bond_atom_site_label_2
_geom_bond_distance
_geom_bond_site_symmetry_2
Cu1 O3 1.943(2) 2_546
Cu1 O1 1.960(2) .
Cu1 N1 2.010(3) .
Cu1 N2 2.027(3) .
Cu1 O1W 2.245(3) .
C1 N1 1.326(4) .
C1 C2 1.391(5) .
C1 H1 0.95 .
C2 C3 1.384(5) .
C2 C7 1.508(5) .
C3 C4 1.396(5) .
C3 H3 0.95 .
C4 C5 1.371(5) .
C4 H4 0.95 .
C5 N1 1.350(4) .
C5 C6 1.509(5) .
C6 O2 1.230(4) .
C6 O1 1.279(4) .
C7 O4 1.232(4) .
C7 O3 1.275(4) .
C8 N2 1.335(5) .
C8 C9 1.390(5) .
C8 H8 0.95 .
C9 C10 1.403(6) .
C9 H9 0.95 .
C10 C11 1.390(6) .
C10 C13 1.471(5) .
C11 C12 1.377(5) .
C11 H11 0.95 .
C12 N2 1.353(5) .
C12 H12 0.95 .
C13 C13 1.326(8) 3_557
C13 H13 0.95 .
O3 Cu1 1.943(2) 2_556
O1W H1B 0.819(10) .
O1W H1A 0.816(10) .

loop_
_geom_torsion_atom_site_label_1
_geom_torsion_atom_site_label_2
_geom_torsion_atom_site_label_3
_geom_torsion_atom_site_label_4
_geom_torsion
_geom_torsion_site_symmetry_1
_geom_torsion_site_symmetry_4
N1 C1 C2 C3 -0.3(5) . .
N1 C1 C2 C7 -179.2(3) . .
C1 C2 C3 C4 2.1(5) . .
C7 C2 C3 C4 -179.0(3) . .
C2 C3 C4 C5 -2.1(5) . .
C3 C4 C5 N1 0.3(5) . .
C3 C4 C5 C6 179.0(3) . .
N1 C5 C6 O2 177.2(3) . .
C4 C5 C6 O2 -1.6(5) . .
N1 C5 C6 O1 -2.7(4) . .
C4 C5 C6 O1 178.4(3) . .
C3 C2 C7 O4 -25.0(5) . .
C1 C2 C7 O4 153.8(3) . .
C3 C2 C7 O3 156.0(3) . .
C1 C2 C7 O3 -25.2(4) . .
N2 C8 C9 C10 -1.0(5) . .
C8 C9 C10 C11 1.0(5) . .
C8 C9 C10 C13 -179.2(3) . .
C9 C10 C11 C12 0.3(5) . .
C13 C10 C11 C12 -179.6(3) . .
C10 C11 C12 N2 -1.6(6) . .
C11 C10 C13 C13 -7.9(7) . 3_557
C9 C10 C13 C13 172.2(5) . 3_557
C2 C1 N1 C5 -1.6(5) . .
C2 C1 N1 Cu1 167.8(2) . .
C4 C5 N1 C1 1.6(5) . .
C6 C5 N1 C1 -177.2(3) . .
C4 C5 N1 Cu1 -169.5(3) . .
C6 C5 N1 Cu1 11.7(3) . .
O3 Cu1 N1 C1 -1.6(3) 2_546 .
O1 Cu1 N1 C1 177.4(3) . .
O1W Cu1 N1 C1 -93.9(3) . .
O3 Cu1 N1 C5 168.4(2) 2_546 .
O1 Cu1 N1 C5 -12.6(2) . .
O1W Cu1 N1 C5 76.1(2) . .
C9 C8 N2 C12 -0.3(5) . .
C9 C8 N2 Cu1 178.6(3) . .
C11 C12 N2 C8 1.6(5) . .
C11 C12 N2 Cu1 -177.3(3) . .
O3 Cu1 N2 C8 -163.4(3) 2_546 .
O1 Cu1 N2 C8 18.0(3) . .
O1W Cu1 N2 C8 -70.6(3) . .
O3 Cu1 N2 C12 15.5(3) 2_546 .
O1 Cu1 N2 C12 -163.1(3) . .
O1W Cu1 N2 C12 108.3(3) . .
O2 C6 O1 Cu1 171.9(3) . .
C5 C6 O1 Cu1 -8.1(3) . .
N1 Cu1 O1 C6 11.4(2) . .
N2 Cu1 O1 C6 -175.6(2) . .
O1W Cu1 O1 C6 -76.9(2) . .
O4 C7 O3 Cu1 -4.1(5) . 2_556
C2 C7 O3 Cu1 174.9(2) . 2_556
